data_4501359
loop_
_publ_author_name
'Sekiya, Ryo'
'Nishikiori, Shin-ichi'

_publ_section_title
;
 Structural Extension from an Isonicotinic Acid Dimer to
 4-(4-Pyridyl)benzoic Acid (pybenH) Dimer: X-ray Crystal Structure
 Analysis and Inclusion Properties of a Hydrogen-Bonded Coordination
 Polymer [Ni(SCN)2(pybenH)2]\\infty
;
_journal_issue 12
_journal_name_full 'Crystal Growth &amp; Design'
_journal_page_first 5574
_journal_paper_doi 10.1021/cg201141k
_journal_volume 11
_journal_year 2011
_chemical_formula_moiety 'C26 H18 N4 Ni O4 S2, 0.33(C14 H12), 0.33(C7 H6)'
_chemical_formula_sum 'C33 H24 N4 Ni O4 S2'
_chemical_formula_weight 663.39
_chemical_name_systematic
;
 ?
;
_space_group_IT_number 2
_symmetry_cell_setting triclinic
_symmetry_space_group_name_Hall '-P 1'
_symmetry_space_group_name_H-M 'P -1'
_atom_sites_solution_hydrogens geom
_atom_sites_solution_primary direct
_atom_sites_solution_secondary difmap
_audit_creation_date 2011-07-25T12:50:48-00:00
_audit_creation_method 'WinGX routine CIF_UPDATE'
_cell_angle_alpha 95.100(10)
_cell_angle_beta 47.478(8)
_cell_angle_gamma 109.418(10)
_cell_formula_units_Z 2
_cell_length_a 7.9188(15)
_cell_length_b 10.940(3)
_cell_length_c 25.131(4)
_cell_measurement_reflns_used 6977
_cell_measurement_temperature 153(2)
_cell_measurement_theta_max 29.98
_cell_measurement_theta_min 3.02
_cell_volume 1484.2(6)
_computing_cell_refinement RAPID-AUTO
_computing_data_collection RAPID-AUTO
_computing_data_reduction RAPID-AUTO
_computing_structure_refinement 'SHELXL-97 (Sheldrick, 1997)'
_computing_structure_solution 'SHELXS-97 (Sheldrick, 1997)'
_diffrn_ambient_temperature 153(2)
_diffrn_measured_fraction_theta_full 0.996
_diffrn_measured_fraction_theta_max 0.98
_diffrn_measurement_device_type 'Rigaku Raxis Rapid'
_diffrn_measurement_method '\w scans'
_diffrn_radiation_monochromator graphite
_diffrn_radiation_probe x-ray
_diffrn_radiation_source 'sealed tube'
_diffrn_radiation_type MoK\a
_diffrn_radiation_wavelength 0.71073
_diffrn_reflns_av_R_equivalents 0.0361
_diffrn_reflns_av_unetI/netI 0.0515
_diffrn_reflns_limit_h_max 0
_diffrn_reflns_limit_h_min -11
_diffrn_reflns_limit_k_max 15
_diffrn_reflns_limit_k_min -14
_diffrn_reflns_limit_l_max 25
_diffrn_reflns_limit_l_min -35
_diffrn_reflns_number 17465
_diffrn_reflns_theta_full 25
_diffrn_reflns_theta_max 29.98
_diffrn_reflns_theta_min 3.02
_exptl_absorpt_coefficient_mu 0.84
_exptl_absorpt_correction_T_max 0.9592
_exptl_absorpt_correction_T_min 0.8367
_exptl_absorpt_correction_type empirical
_exptl_absorpt_process_details 'ABSCOR (Higashi, 1995)'
_exptl_crystal_colour green
_exptl_crystal_density_diffrn 1.484
_exptl_crystal_density_method 'not measured'
_exptl_crystal_description block
_exptl_crystal_F_000 684
_exptl_crystal_size_max 0.22
_exptl_crystal_size_mid 0.11
_exptl_crystal_size_min 0.05
_refine_diff_density_max 0.407
_refine_diff_density_min -0.537
_refine_diff_density_rms 0.07
_refine_ls_extinction_method none
_refine_ls_goodness_of_fit_ref 1.016
_refine_ls_hydrogen_treatment constr
_refine_ls_matrix_type full
_refine_ls_number_parameters 461
_refine_ls_number_reflns 8453
_refine_ls_number_restraints 0
_refine_ls_restrained_S_all 1.016
_refine_ls_R_factor_all 0.0721
_refine_ls_R_factor_gt 0.0411
_refine_ls_shift/su_max 0.001
_refine_ls_shift/su_mean 0.000
_refine_ls_structure_factor_coef Fsqd
_refine_ls_weighting_details 'calc w=1/[\s^2^(Fo^2^)+(0.0469P)^2^+0.0000P] where P=(Fo^2^+2Fc^2^)/3'
_refine_ls_weighting_scheme calc
_refine_ls_wR_factor_gt 0.0843
_refine_ls_wR_factor_ref 0.0922
_reflns_number_gt 5888
_reflns_number_total 8453
_reflns_threshold_expression >2sigma(I)
_cod_data_source_file cg201141k_si_002.cif
_cod_data_source_block stilbene
_cod_depositor_comments
;
The following automatic conversions were performed:

'_symmetry_cell_setting' value 'Triclinic' changed to 'triclinic'
according to /home/saulius/struct/CIF-dictionaries/cif_core.dic
dictionary named 'cif_core.dic' version 2.4.1 from
2010-06-29.

'_diffrn_radiation_probe' value 'X-ray' changed to
'x-ray' according to
/home/saulius/struct/CIF-dictionaries/cif_core.dic dictionary named
'cif_core.dic' version 2.4.1 from 2010-06-29.

Automatic conversion script
Id: cif_fix_values 1715 2011-07-08 13:25:40Z adriana 
;
_cod_original_cell_volume 1484.2(5)
_cod_database_code 4501359

loop_
_symmetry_equiv_pos_as_xyz
'x, y, z'
'-x, -y, -z'

loop_
_atom_site_label
_atom_site_type_symbol
_atom_site_fract_x
_atom_site_fract_y
_atom_site_fract_z
_atom_site_U_iso_or_equiv
_atom_site_adp_type
_atom_site_occupancy
_atom_site_symmetry_multiplicity
_atom_site_calc_flag
_atom_site_refinement_flags
_atom_site_disorder_assembly
_atom_site_disorder_group
C1 C 0.2899(3) 0.56229(19) -0.05916(10) 0.0209(4) Uani 1 1 d . . .
C2 C -0.2914(3) 0.93569(18) 0.05917(9) 0.0180(4) Uani 1 1 d . . .
C11 C 0.1077(4) 0.6883(2) 0.10293(10) 0.0266(4) Uani 1 1 d . . .
H11 H 0.1888 0.6394 0.0657 0.032 Uiso 1 1 calc R . .
C12 C 0.1117(4) 0.6903(2) 0.15720(11) 0.0285(5) Uani 1 1 d . . .
H12 H 0.1966 0.6443 0.1561 0.034 Uiso 1 1 calc R . .
C13 C -0.0073(3) 0.7589(2) 0.21323(10) 0.0221(4) Uani 1 1 d . . .
C14 C -0.1288(4) 0.8232(2) 0.21143(11) 0.0257(4) Uani 1 1 d . . .
H14 H -0.217 0.87 0.249 0.031 Uiso 1 1 calc R . .
C15 C -0.1200(4) 0.8184(2) 0.15461(11) 0.0259(4) Uani 1 1 d . . .
H15 H -0.2007 0.8649 0.1538 0.031 Uiso 1 1 calc R . .
C16 C -0.0009(4) 0.7689(2) 0.27124(10) 0.0243(4) Uani 1 1 d . . .
C17 C 0.2134(4) 0.7799(3) 0.25328(11) 0.0362(6) Uani 1 1 d . . .
H17 H 0.3509 0.7751 0.2049 0.043 Uiso 1 1 calc R . .
C18 C 0.2265(4) 0.7978(3) 0.30587(11) 0.0386(6) Uani 1 1 d . . .
H18 H 0.3743 0.8063 0.2929 0.046 Uiso 1 1 calc R . .
C19 C 0.0277(4) 0.8035(2) 0.37704(10) 0.0257(4) Uani 1 1 d . . .
C20 C -0.1881(4) 0.7892(2) 0.39571(11) 0.0281(4) Uani 1 1 d . . .
H20 H -0.3271 0.791 0.4445 0.034 Uiso 1 1 calc R . .
C21 C -0.2012(4) 0.7723(2) 0.34324(11) 0.0268(4) Uani 1 1 d . . .
H21 H -0.3501 0.7627 0.3566 0.032 Uiso 1 1 calc R . .
C22 C 0.0510(4) 0.8270(2) 0.43137(11) 0.0275(4) Uani 1 1 d . . .
C31 C 0.2458(4) 0.8084(3) 0.85403(11) 0.0365(6) Uani 1 1 d . . .
H31 H 0.3882 0.8166 0.8443 0.044 Uiso 1 1 calc R . .
C32 C 0.2744(4) 0.8303(3) 0.79472(11) 0.0407(6) Uani 1 1 d . . .
H32 H 0.4324 0.853 0.746 0.049 Uiso 1 1 calc R . .
C33 C 0.0700(4) 0.8190(2) 0.80663(11) 0.0257(4) Uani 1 1 d . . .
C34 C -0.1541(4) 0.7847(2) 0.87987(10) 0.0236(4) Uani 1 1 d . . .
H34 H -0.2999 0.7748 0.8913 0.028 Uiso 1 1 calc R . .
C35 C -0.1658(4) 0.7649(2) 0.93578(11) 0.0233(4) Uani 1 1 d . . .
H35 H -0.3215 0.7421 0.9851 0.028 Uiso 1 1 calc R . .
C36 C 0.0880(4) 0.8382(2) 0.74499(11) 0.0257(4) Uani 1 1 d . . .
C37 C 0.2768(4) 0.8220(3) 0.67473(11) 0.0349(5) Uani 1 1 d . . .
H37 H 0.4025 0.8026 0.6652 0.042 Uiso 1 1 calc R . .
C38 C 0.2858(4) 0.8336(3) 0.61834(11) 0.0339(5) Uani 1 1 d . . .
H38 H 0.4149 0.8208 0.571 0.041 Uiso 1 1 calc R . .
C39 C 0.1054(4) 0.8641(2) 0.63126(10) 0.0247(4) Uani 1 1 d . . .
C40 C -0.0765(4) 0.8866(2) 0.70014(11) 0.0268(4) Uani 1 1 d . . .
H40 H -0.1973 0.9104 0.7089 0.032 Uiso 1 1 calc R . .
C41 C -0.0847(4) 0.8751(2) 0.75611(11) 0.0278(4) Uani 1 1 d . . .
H41 H -0.2092 0.8925 0.8026 0.033 Uiso 1 1 calc R . .
C42 C 0.1007(4) 0.8666(2) 0.57354(11) 0.0258(4) Uani 1 1 d . . .
N1 N -0.2164(3) 0.86523(16) 0.06264(8) 0.0192(3) Uani 1 1 d . . .
N2 N 0.2184(3) 0.64808(17) -0.03960(9) 0.0226(3) Uani 1 1 d . . .
N11 N -0.0051(3) 0.75225(16) 0.10050(8) 0.0192(3) Uani 1 1 d . . .
N31 N 0.0301(3) 0.77614(17) 0.92457(9) 0.0227(3) Uani 1 1 d . . .
O11 O 0.2540(3) 0.84636(19) 0.41082(8) 0.0392(4) Uani 1 1 d . . .
O12 O -0.1404(3) 0.82551(17) 0.49732(8) 0.0357(4) Uani 1 1 d . . .
H212 H -0.1062 0.8399 0.523 0.053 Uiso 1 1 calc R . .
O31 O 0.2840(3) 0.85510(19) 0.50919(8) 0.0385(4) Uani 1 1 d . . .
H231 H 0.2624 0.8581 0.481 0.058 Uiso 1 1 calc R . .
O32 O -0.0797(3) 0.87951(17) 0.58916(8) 0.0326(4) Uani 1 1 d . . .
S1 S 0.39030(9) 0.43944(5) -0.08612(3) 0.02655(12) Uani 1 1 d . . .
S2 S -0.39381(9) 1.03474(5) 0.05152(3) 0.02169(11) Uani 1 1 d . . .
Ni1 Ni 0.00826(4) 0.75951(2) 0.013250(13) 0.01747(7) Uani 1 1 d . . .
C101 C 0.522(2) 0.4475(8) 0.2515(5) 0.058(3) Uani 0.667(18) 1 d P A 1
H101 H 0.6216 0.4392 0.2013 0.069 Uiso 0.667(18) 1 calc PR A 1
C102 C 0.591(2) 0.4363(9) 0.2887(5) 0.065(2) Uani 0.667(18) 1 d P A 1
H102 H 0.7351 0.4185 0.2645 0.078 Uiso 0.667(18) 1 calc PR A 1
C103 C 0.445(2) 0.4513(6) 0.3617(4) 0.058(2) Uani 0.667(18) 1 d P A 1
H103 H 0.4937 0.4457 0.3869 0.07 Uiso 0.667(18) 1 calc PR A 1
C104 C 0.227(2) 0.4748(7) 0.3990(5) 0.061(3) Uani 0.667(18) 1 d P A 1
C105 C 0.169(2) 0.4830(9) 0.3607(6) 0.078(3) Uani 0.667(18) 1 d P A 1
H105 H 0.0214 0.4979 0.3852 0.094 Uiso 0.667(18) 1 calc PR A 1
C106 C 0.308(2) 0.4711(10) 0.2878(7) 0.066(3) Uani 0.667(18) 1 d P A 1
H106 H 0.2591 0.4789 0.2631 0.079 Uiso 0.667(18) 1 calc PR A 1
C107 C 0.085(2) 0.4919(6) 0.4762(3) 0.083(4) Uani 0.667(18) 1 d P . 1
H107 H 0.1706 0.4875 0.4896 0.1 Uiso 0.667(18) 1 calc PR A 1
C201 C 0.434(4) 0.4591(19) 0.2562(14) 0.058(5) Uani 0.333(18) 1 d P A 2
H201 H 0.5448 0.4529 0.2057 0.07 Uiso 0.333(18) 1 calc PR A 2
C202 C 0.499(4) 0.4523(18) 0.2950(13) 0.065(5) Uani 0.333(18) 1 d P A 2
H202 H 0.6475 0.4406 0.2719 0.078 Uiso 0.333(18) 1 calc PR A 2
C203 C 0.331(3) 0.4634(15) 0.3726(8) 0.053(4) Uani 0.333(18) 1 d P A 2
H203 H 0.364 0.4575 0.4021 0.063 Uiso 0.333(18) 1 calc PR A 2
C204 C 0.113(4) 0.4838(13) 0.4019(8) 0.063(5) Uani 0.333(18) 1 d P A 2
C205 C 0.070(4) 0.4875(15) 0.3586(10) 0.071(5) Uani 0.333(18) 1 d P A 2
H205 H -0.0753 0.5002 0.3793 0.085 Uiso 0.333(18) 1 calc PR A 2
C206 C 0.229(5) 0.4738(19) 0.2848(13) 0.065(5) Uani 0.333(18) 1 d P A 2
H206 H 0.1902 0.475 0.2564 0.078 Uiso 0.333(18) 1 calc PR A 2
C207 C -0.060(5) 0.4951(11) 0.4786(6) 0.078(6) Uani 0.333(18) 1 d P . 2
H207 H -0.2174 0.4972 0.5036 0.093 Uiso 0.333(18) 1 calc PR A 2

loop_
_atom_site_aniso_label
_atom_site_aniso_U_11
_atom_site_aniso_U_22
_atom_site_aniso_U_33
_atom_site_aniso_U_23
_atom_site_aniso_U_13
_atom_site_aniso_U_12
C1 0.0155(9) 0.0241(10) 0.0217(9) -0.0080(8) -0.0126(8) 0.0071(8)
C2 0.0166(9) 0.0203(9) 0.0145(8) -0.0054(7) -0.0103(7) 0.0058(7)
C11 0.0302(11) 0.0341(12) 0.0167(8) -0.0076(8) -0.0133(9) 0.0212(10)
C12 0.0300(11) 0.0429(13) 0.0221(9) -0.0079(9) -0.0175(9) 0.0240(10)
C13 0.0189(9) 0.0283(11) 0.0176(8) -0.0017(8) -0.0120(8) 0.0084(8)
C14 0.0297(11) 0.0334(11) 0.0280(10) -0.0154(9) -0.0227(9) 0.0199(9)
C15 0.0327(11) 0.0335(12) 0.0311(10) -0.0151(9) -0.0264(10) 0.0216(10)
C16 0.0246(10) 0.0340(12) 0.0184(8) -0.0043(8) -0.0153(8) 0.0132(9)
C17 0.0260(11) 0.0729(18) 0.0158(9) -0.0089(10) -0.0127(9) 0.0284(12)
C18 0.0272(11) 0.0792(19) 0.0203(10) -0.0090(11) -0.0172(10) 0.0277(12)
C19 0.0233(10) 0.0393(12) 0.0179(9) -0.0027(8) -0.0144(8) 0.0135(9)
C20 0.0235(10) 0.0413(13) 0.0187(9) -0.0087(9) -0.0128(9) 0.0164(10)
C21 0.0217(10) 0.0401(13) 0.0223(9) -0.0100(9) -0.0155(9) 0.0151(9)
C22 0.0268(11) 0.0399(13) 0.0195(9) -0.0051(9) -0.0158(9) 0.0161(10)
C31 0.0223(11) 0.0737(18) 0.0236(10) -0.0196(11) -0.0176(9) 0.0253(12)
C32 0.0224(11) 0.085(2) 0.0194(9) -0.0200(11) -0.0146(9) 0.0263(12)
C33 0.0217(10) 0.0401(12) 0.0214(9) -0.0137(9) -0.0165(9) 0.0149(9)
C34 0.0190(9) 0.0355(12) 0.0242(9) -0.0097(8) -0.0176(8) 0.0114(9)
C35 0.0189(9) 0.0307(11) 0.0217(9) -0.0102(8) -0.0141(8) 0.0116(8)
C36 0.0209(10) 0.0412(13) 0.0210(9) -0.0130(9) -0.0164(9) 0.0137(9)
C37 0.0255(11) 0.0684(17) 0.0230(10) -0.0168(11) -0.0185(9) 0.0263(12)
C38 0.0280(11) 0.0612(16) 0.0215(9) -0.0172(10) -0.0180(9) 0.0251(11)
C39 0.0227(10) 0.0339(12) 0.0208(9) -0.0074(8) -0.0163(9) 0.0105(9)
C40 0.0232(10) 0.0388(13) 0.0240(9) -0.0090(9) -0.0175(9) 0.0144(9)
C41 0.0216(10) 0.0431(13) 0.0206(9) -0.0123(9) -0.0146(9) 0.0152(9)
C42 0.0256(10) 0.0322(11) 0.0208(9) -0.0048(8) -0.0168(9) 0.0097(9)
N1 0.0193(8) 0.0229(8) 0.0193(7) -0.0082(6) -0.0135(7) 0.0119(7)
N2 0.0189(8) 0.0230(8) 0.0257(8) -0.0107(7) -0.0153(7) 0.0094(7)
N11 0.0190(8) 0.0224(8) 0.0191(7) -0.0048(6) -0.0133(7) 0.0101(7)
N31 0.0215(8) 0.0336(10) 0.0214(8) -0.0134(7) -0.0163(7) 0.0162(7)
O11 0.0277(8) 0.0692(12) 0.0260(8) -0.0067(8) -0.0196(7) 0.0194(8)
O12 0.0335(9) 0.0610(11) 0.0213(7) -0.0114(7) -0.0206(7) 0.0224(8)
O31 0.0330(9) 0.0703(12) 0.0208(7) -0.0135(8) -0.0198(7) 0.0253(9)
O32 0.0350(9) 0.0487(10) 0.0305(8) -0.0130(7) -0.0263(7) 0.0225(8)
S1 0.0199(2) 0.0227(3) 0.0329(3) -0.0115(2) -0.0152(2) 0.0130(2)
S2 0.0205(2) 0.0249(3) 0.0256(2) -0.0047(2) -0.0169(2) 0.0113(2)
Ni1 0.01849(12) 0.02091(13) 0.01867(12) -0.00885(9) -0.01369(10) 0.01161(10)
C101 0.078(6) 0.030(3) 0.030(3) -0.002(2) -0.031(4) 0.002(3)
C102 0.083(6) 0.034(3) 0.044(3) -0.003(2) -0.036(4) 0.009(3)
C103 0.075(5) 0.033(3) 0.041(3) 0.002(2) -0.037(4) 0.001(3)
C104 0.073(8) 0.033(3) 0.037(4) -0.004(3) -0.026(5) 0.013(4)
C105 0.093(7) 0.053(4) 0.049(4) -0.008(3) -0.035(5) 0.024(4)
C106 0.075(8) 0.046(3) 0.048(4) 0.002(3) -0.037(5) 0.006(4)
C107 0.116(8) 0.039(3) 0.043(3) -0.006(2) -0.040(4) 0.016(4)
C201 0.055(12) 0.043(7) 0.052(9) 0.002(6) -0.031(9) 0.009(7)
C202 0.079(13) 0.037(7) 0.056(8) 0.000(5) -0.040(10) 0.013(7)
C203 0.049(11) 0.039(6) 0.050(9) -0.001(6) -0.027(8) 0.013(7)
C204 0.073(11) 0.025(5) 0.035(6) -0.004(4) -0.020(7) 0.007(6)
C205 0.087(12) 0.034(6) 0.044(6) 0.000(4) -0.032(8) 0.008(7)
C206 0.088(15) 0.041(6) 0.049(6) -0.014(5) -0.045(9) 0.013(7)
C207 0.119(13) 0.032(5) 0.029(5) -0.007(4) -0.039(7) 0.010(7)

loop_
_atom_type_symbol
_atom_type_description
_atom_type_scat_dispersion_real
_atom_type_scat_dispersion_imag
_atom_type_scat_source
C C 0.0033 0.0016 'International Tables Vol C Tables 4.2.6.8 and 6.1.1.4'
H H 0 0 'International Tables Vol C Tables 4.2.6.8 and 6.1.1.4'
N N 0.0061 0.0033 'International Tables Vol C Tables 4.2.6.8 and 6.1.1.4'
O O 0.0106 0.006 'International Tables Vol C Tables 4.2.6.8 and 6.1.1.4'
S S 0.1246 0.1234 'International Tables Vol C Tables 4.2.6.8 and 6.1.1.4'
Ni Ni 0.3393 1.1124 'International Tables Vol C Tables 4.2.6.8 and 6.1.1.4'

loop_
_geom_angle_atom_site_label_1
_geom_angle_atom_site_label_2
_geom_angle_atom_site_label_3
_geom_angle
_geom_angle_site_symmetry_1
_geom_angle_site_symmetry_3
N2 C1 S1 179.40(19) . .
N1 C2 S2 178.11(16) . .
N11 C11 C12 123.00(18) . .
N11 C11 H11 118.5 . .
C12 C11 H11 118.5 . .
C11 C12 C13 120.47(18) . .
C11 C12 H12 119.8 . .
C13 C12 H12 119.8 . .
C12 C13 C14 116.45(17) . .
C12 C13 C16 122.88(17) . .
C14 C13 C16 120.64(17) . .
C15 C14 C13 119.43(18) . .
C15 C14 H14 120.3 . .
C13 C14 H14 120.3 . .
N11 C15 C14 124.14(18) . .
N11 C15 H15 117.9 . .
C14 C15 H15 117.9 . .
C17 C16 C21 118.37(18) . .
C17 C16 C13 119.63(17) . .
C21 C16 C13 121.96(17) . .
C18 C17 C16 120.05(19) . .
C18 C17 H17 120 . .
C16 C17 H17 120 . .
C19 C18 C17 121.18(19) . .
C19 C18 H18 119.4 . .
C17 C18 H18 119.4 . .
C20 C19 C18 118.99(18) . .
C20 C19 C22 121.30(17) . .
C18 C19 C22 119.71(18) . .
C21 C20 C19 120.00(18) . .
C21 C20 H20 120 . .
C19 C20 H20 120 . .
C20 C21 C16 121.38(18) . .
C20 C21 H21 119.3 . .
C16 C21 H21 119.3 . .
O11 C22 O12 123.44(18) . .
O11 C22 C19 118.92(17) . .
O12 C22 C19 117.64(18) . .
N31 C31 C32 124.29(19) . .
N31 C31 H31 117.9 . .
C32 C31 H31 117.9 . .
C31 C32 C33 119.61(19) . .
C31 C32 H32 120.2 . .
C33 C32 H32 120.2 . .
C32 C33 C34 116.02(18) . .
C32 C33 C36 122.09(18) . .
C34 C33 C36 121.86(17) . .
C35 C34 C33 120.53(17) . .
C35 C34 H34 119.7 . .
C33 C34 H34 119.7 . .
N31 C35 C34 123.61(18) . .
N31 C35 H35 118.2 . .
C34 C35 H35 118.2 . .
C37 C36 C41 117.94(18) . .
C37 C36 C33 121.80(18) . .
C41 C36 C33 120.26(17) . .
C38 C37 C36 121.51(19) . .
C38 C37 H37 119.2 . .
C36 C37 H37 119.2 . .
C37 C38 C39 119.79(19) . .
C37 C38 H38 120.1 . .
C39 C38 H38 120.1 . .
C40 C39 C38 118.99(18) . .
C40 C39 C42 120.42(18) . .
C38 C39 C42 120.54(18) . .
C41 C40 C39 121.06(18) . .
C41 C40 H40 119.5 . .
C39 C40 H40 119.5 . .
C40 C41 C36 120.55(18) . .
C40 C41 H41 119.7 . .
C36 C41 H41 119.7 . .
O32 C42 O31 123.11(18) . .
O32 C42 C39 119.33(18) . .
O31 C42 C39 117.56(18) . .
C2 N1 Ni1 150.31(14) . .
C1 N2 Ni1 165.21(17) . .
C11 N11 C15 116.49(16) . .
C11 N11 Ni1 122.97(13) . .
C15 N11 Ni1 120.46(12) . .
C35 N31 C31 115.93(17) . .
C35 N31 Ni1 122.22(13) . 1_556
C31 N31 Ni1 121.67(13) . 1_556
C22 O12 H212 109.5 . .
C42 O31 H231 109.5 . .
C1 S1 Ni1 101.89(7) . 2_565
C2 S2 Ni1 96.55(7) . 2_575
N2 Ni1 N1 174.96(6) . .
N2 Ni1 N11 92.68(6) . .
N1 Ni1 N11 91.70(6) . .
N2 Ni1 N31 88.49(6) . 1_554
N1 Ni1 N31 87.23(6) . 1_554
N11 Ni1 N31 177.44(7) . 1_554
N2 Ni1 S1 93.05(5) . 2_565
N1 Ni1 S1 84.45(5) . 2_565
N11 Ni1 S1 90.09(5) . 2_565
N31 Ni1 S1 92.13(5) 1_554 2_565
N2 Ni1 S2 89.90(5) . 2_575
N1 Ni1 S2 92.81(5) . 2_575
N11 Ni1 S2 87.03(5) . 2_575
N31 Ni1 S2 90.69(5) 1_554 2_575
S1 Ni1 S2 175.968(19) 2_565 2_575
C106 C101 C102 119.8(8) . .
C106 C101 H101 120.1 . .
C102 C101 H101 120.1 . .
C101 C102 C103 119.3(8) . .
C101 C102 H102 120.4 . .
C103 C102 H102 120.4 . .
C102 C103 C104 121.2(7) . .
C102 C103 H103 119.4 . .
C104 C103 H103 119.4 . .
C105 C104 C103 116.9(8) . .
C105 C104 C107 125.3(11) . .
C103 C104 C107 117.8(9) . .
C104 C105 C106 124.3(10) . .
C104 C105 H105 117.9 . .
C106 C105 H105 117.9 . .
C105 C106 C101 118.5(8) . .
C105 C106 H106 120.7 . .
C101 C106 H106 120.7 . .
C107 C107 C104 142(2) 2_566 .
C107 C107 H107 109.1 2_566 .
C104 C107 H107 109.1 . .
C206 C201 C202 124(2) . .
C206 C201 H201 117.8 . .
C202 C201 H201 117.8 . .
C201 C202 C203 118.2(16) . .
C201 C202 H202 120.9 . .
C203 C202 H202 120.9 . .
C204 C203 C202 116.5(15) . .
C204 C203 H203 121.7 . .
C202 C203 H203 121.7 . .
C205 C204 C203 119.6(14) . .
C205 C204 C207 121.2(16) . .
C203 C204 C207 119.1(18) . .
C204 C205 C206 123.6(16) . .
C204 C205 H205 118.2 . .
C206 C205 H205 118.2 . .
C201 C206 C205 117.5(18) . .
C201 C206 H206 121.2 . .
C205 C206 H206 121.2 . .
C204 C207 C207 112(2) . 2_566
C204 C207 H207 124.1 . .
C207 C207 H207 124.1 2_566 .

loop_
_geom_bond_atom_site_label_1
_geom_bond_atom_site_label_2
_geom_bond_distance
_geom_bond_site_symmetry_2
C1 N2 1.157(2) .
C1 S1 1.648(2) .
C2 N1 1.158(2) .
C2 S2 1.6433(19) .
C11 N11 1.337(2) .
C11 C12 1.384(3) .
C11 H11 0.95 .
C12 C13 1.387(3) .
C12 H12 0.95 .
C13 C14 1.392(3) .
C13 C16 1.486(3) .
C14 C15 1.379(3) .
C14 H14 0.95 .
C15 N11 1.338(2) .
C15 H15 0.95 .
C16 C17 1.392(3) .
C16 C21 1.392(3) .
C17 C18 1.386(3) .
C17 H17 0.95 .
C18 C19 1.386(3) .
C18 H18 0.95 .
C19 C20 1.384(3) .
C19 C22 1.486(3) .
C20 C21 1.383(3) .
C20 H20 0.95 .
C21 H21 0.95 .
C22 O11 1.252(2) .
C22 O12 1.279(2) .
C31 N31 1.343(3) .
C31 C32 1.379(3) .
C31 H31 0.95 .
C32 C33 1.394(3) .
C32 H32 0.95 .
C33 C34 1.394(3) .
C33 C36 1.484(3) .
C34 C35 1.376(3) .
C34 H34 0.95 .
C35 N31 1.338(2) .
C35 H35 0.95 .
C36 C37 1.391(3) .
C36 C41 1.394(3) .
C37 C38 1.386(3) .
C37 H37 0.95 .
C38 C39 1.388(3) .
C38 H38 0.95 .
C39 C40 1.386(3) .
C39 C42 1.479(3) .
C40 C41 1.378(3) .
C40 H40 0.95 .
C41 H41 0.95 .
C42 O32 1.258(2) .
C42 O31 1.285(2) .
N1 Ni1 2.0422(16) .
N2 Ni1 2.0230(17) .
N11 Ni1 2.1299(15) .
N31 Ni1 2.1352(16) 1_556
O12 H212 0.84 .
O31 H231 0.84 .
S1 Ni1 2.5259(9) 2_565
S2 Ni1 2.5302(9) 2_575
Ni1 N31 2.1352(16) 1_554
Ni1 S1 2.5259(9) 2_565
Ni1 S2 2.5302(9) 2_575
C101 C106 1.389(13) .
C101 C102 1.390(13) .
C101 H101 0.95 .
C102 C103 1.393(12) .
C102 H102 0.95 .
C103 C104 1.411(10) .
C103 H103 0.95 .
C104 C105 1.342(13) .
C104 C107 1.480(10) .
C105 C106 1.382(16) .
C105 H105 0.95 .
C106 H106 0.95 .
C107 C107 1.11(2) 2_566
C107 H107 0.95 .
C201 C206 1.33(3) .
C201 C202 1.39(3) .
C201 H201 0.95 .
C202 C203 1.47(3) .
C202 H202 0.95 .
C203 C204 1.44(2) .
C203 H203 0.95 .
C204 C205 1.35(3) .
C204 C207 1.451(18) .
C205 C206 1.40(3) .
C205 H205 0.95 .
C206 H206 0.95 .
C207 C207 1.84(6) 2_566
C207 H207 0.95 .
